data_2221520
loop_
_publ_author_name
'Gowda, B. Thimme'
'Foro, Sabine'
'Nirmala, P. G.'
'Babitha, K. S.'
'Fuess, Hartmut'

_publ_section_title
;
 4-Chloro-<i>N</i>-(2-chlorophenyl)-2-methylbenzenesulfonamide
;
_journal_coeditor_code TK2384
_journal_issue 4
_journal_name_full 'Acta Crystallographica Section E'
_journal_page_first o717
_journal_paper_doi 10.1107/S1600536809007880
_journal_volume 65
_journal_year 2009
_chemical_formula_iupac 'C13 H11 Cl2 N O2 S'
_chemical_formula_moiety 'C13 H11 Cl2 N O2 S'
_chemical_formula_sum 'C13 H11 Cl2 N O2 S'
_chemical_formula_weight 316.19
_chemical_name_systematic
;
4-Chloro-<i>N</i>-(2-chlorophenyl)-2-methylbenzenesulfonamide
;
_space_group_IT_number 2
_symmetry_cell_setting triclinic
_symmetry_space_group_name_Hall '-P 1'
_symmetry_space_group_name_H-M 'P -1'
_atom_sites_solution_hydrogens geom
_atom_sites_solution_primary direct
_atom_sites_solution_secondary difmap
_audit_creation_method SHELXL-97
_cell_angle_alpha 96.000(10)
_cell_angle_beta 97.11(2)
_cell_angle_gamma 105.67(2)
_cell_formula_units_Z 2
_cell_length_a 8.089(2)
_cell_length_b 8.096(2)
_cell_length_c 10.946(3)
_cell_measurement_reflns_used 25
_cell_measurement_temperature 299(2)
_cell_measurement_theta_max 19.7
_cell_measurement_theta_min 5.7
_cell_volume 677.7(3)
_computing_cell_refinement 'CAD-4-PC (Enraf--Nonius, 1996'
_computing_data_collection 'CAD-4-PC (Enraf--Nonius, 1996)'
_computing_data_reduction 'REDU4 (Stoe & Cie, 1987)'
_computing_molecular_graphics 'PLATON (Spek, 2009)'
_computing_publication_material 'SHELXL97 (Sheldrick, 2008)'
_computing_structure_refinement 'SHELXL97 (Sheldrick, 2008)'
_computing_structure_solution 'SHELXS97 (Sheldrick, 2008)'
_diffrn_ambient_temperature 299(2)
_diffrn_measured_fraction_theta_full 1.000
_diffrn_measured_fraction_theta_max 1.000
_diffrn_measurement_device_type 'Enraf--Nonius CAD-4'
_diffrn_measurement_method \w
_diffrn_radiation_monochromator graphite
_diffrn_radiation_source 'fine-focus sealed tube'
_diffrn_radiation_type CuK\a
_diffrn_radiation_wavelength 1.54180
_diffrn_reflns_av_R_equivalents 0.037
_diffrn_reflns_av_sigmaI/netI 0.025
_diffrn_reflns_limit_h_max 1
_diffrn_reflns_limit_h_min -9
_diffrn_reflns_limit_k_max 9
_diffrn_reflns_limit_k_min -9
_diffrn_reflns_limit_l_max 13
_diffrn_reflns_limit_l_min -12
_diffrn_reflns_number 2684
_diffrn_reflns_theta_full 66.9
_diffrn_reflns_theta_max 66.9
_diffrn_reflns_theta_min 4.1
_diffrn_standards_decay_% 1.0
_diffrn_standards_interval_time 120
_diffrn_standards_number 3
_exptl_absorpt_coefficient_mu 5.727
_exptl_absorpt_correction_T_max 0.640
_exptl_absorpt_correction_T_min 0.150
_exptl_absorpt_correction_type psi-scan
_exptl_absorpt_process_details '(North <i>et al.</i>,  1968)'
_exptl_crystal_colour colourless
_exptl_crystal_density_diffrn 1.549
_exptl_crystal_density_method 'not measured'
_exptl_crystal_description plate
_exptl_crystal_F_000 324
_exptl_crystal_size_max 0.45
_exptl_crystal_size_mid 0.33
_exptl_crystal_size_min 0.08
_refine_diff_density_max 0.60
_refine_diff_density_min -0.67
_refine_ls_extinction_coef 0.039(6)
_refine_ls_extinction_expression Fc^*^=kFc[1+0.001xFc^2^\l^3^/sin(2\q)]^-1/4^
_refine_ls_extinction_method 'SHELXL97 (Sheldrick, 2008)'
_refine_ls_goodness_of_fit_ref 1.05
_refine_ls_hydrogen_treatment mixed
_refine_ls_matrix_type full
_refine_ls_number_parameters 177
_refine_ls_number_reflns 2414
_refine_ls_number_restraints 0
_refine_ls_restrained_S_all 1.05
_refine_ls_R_factor_all 0.096
_refine_ls_R_factor_gt 0.083
_refine_ls_shift/su_max 0.008
_refine_ls_shift/su_mean 0.002
_refine_ls_structure_factor_coef Fsqd
_refine_ls_weighting_details 'calc w=1/[\s^2^(Fo^2^)+(0.179P)^2^+0.1079P] where P=(Fo^2^+2Fc^2^)/3'
_refine_ls_weighting_scheme calc
_refine_ls_wR_factor_gt 0.217
_refine_ls_wR_factor_ref 0.236
_reflns_number_gt 1932
_reflns_number_total 2414
_reflns_threshold_expression I>2\s(I)
_cod_data_source_file tk2384.cif
_cod_data_source_block I
_cod_database_code 2221520
_cod_database_fobs_code 2221520

loop_
_symmetry_equiv_pos_as_xyz
'x, y, z'
'-x, -y, -z'

loop_
_atom_site_type_symbol
_atom_site_label
_atom_site_fract_x
_atom_site_fract_y
_atom_site_fract_z
_atom_site_U_iso_or_equiv
_atom_site_adp_type
_atom_site_calc_flag
_atom_site_refinement_flags
_atom_site_occupancy
_atom_site_disorder_assembly
_atom_site_disorder_group
Cl Cl1 0.35954(18) 0.30027(19) 0.56480(12) 0.0932(5) Uani d . 1 . .
Cl Cl2 0.70514(17) 0.48939(15) 0.15780(13) 0.0901(5) Uani d . 1 . .
S S1 0.71199(12) -0.00409(12) 0.15693(9) 0.0651(4) Uani d . 1 . .
O O1 0.8667(4) -0.0424(4) 0.2054(3) 0.0761(8) Uani d . 1 . .
O O2 0.5732(4) -0.1359(4) 0.0795(3) 0.0757(8) Uani d . 1 . .
N N1 0.7673(4) 0.1494(4) 0.0701(3) 0.0659(9) Uani d . 1 . .
H H1N 0.678(7) 0.178(6) 0.034(5) 0.079 Uiso d . 1 . .
C C1 0.6225(5) 0.0807(5) 0.2792(4) 0.0637(9) Uani d . 1 . .
C C2 0.7215(5) 0.1757(5) 0.3907(4) 0.0660(10) Uani d . 1 . .
C C3 0.6344(6) 0.2423(6) 0.4761(4) 0.0719(11) Uani d . 1 . .
H H3 0.6974 0.3069 0.5507 0.086 Uiso calc R 1 . .
C C4 0.4585(6) 0.2158(6) 0.4536(4) 0.0708(10) Uani d . 1 . .
C C5 0.3607(6) 0.1217(6) 0.3426(4) 0.0732(11) Uani d . 1 . .
H H5 0.2410 0.1036 0.3271 0.088 Uiso calc R 1 . .
C C6 0.4441(5) 0.0565(5) 0.2569(4) 0.0686(10) Uani d . 1 . .
H H6 0.3800 -0.0057 0.1818 0.082 Uiso calc R 1 . .
C C7 0.9177(5) 0.2931(5) 0.1116(4) 0.0625(9) Uani d . 1 . .
C C8 0.9064(6) 0.4560(5) 0.1521(4) 0.0693(10) Uani d . 1 . .
C C9 1.0553(7) 0.5950(6) 0.1862(4) 0.0812(12) Uani d . 1 . .
H H9 1.0466 0.7053 0.2114 0.097 Uiso calc R 1 . .
C C10 1.2140(6) 0.5692(7) 0.1826(5) 0.0900(15) Uani d . 1 . .
H H10 1.3139 0.6619 0.2069 0.108 Uiso calc R 1 . .
C C11 1.2280(6) 0.4087(7) 0.1436(5) 0.0900(15) Uani d . 1 . .
H H11 1.3372 0.3921 0.1427 0.108 Uiso calc R 1 . .
C C12 1.0796(6) 0.2698(6) 0.1052(5) 0.0760(11) Uani d . 1 . .
H H12 1.0891 0.1615 0.0753 0.091 Uiso calc R 1 . .
C C13 0.9170(6) 0.2092(8) 0.4254(4) 0.0875(14) Uani d . 1 . .
H H13A 0.9430 0.1011 0.4307 0.105 Uiso calc R 1 . .
H H13B 0.9567 0.2823 0.5044 0.105 Uiso calc R 1 . .
H H13C 0.9747 0.2655 0.3630 0.105 Uiso calc R 1 . .

loop_
_atom_site_aniso_label
_atom_site_aniso_U_11
_atom_site_aniso_U_22
_atom_site_aniso_U_33
_atom_site_aniso_U_12
_atom_site_aniso_U_13
_atom_site_aniso_U_23
Cl1 0.0896(9) 0.1076(10) 0.0887(9) 0.0410(7) 0.0150(6) 0.0072(7)
Cl2 0.0869(8) 0.0730(8) 0.1186(10) 0.0325(6) 0.0255(7) 0.0141(6)
S1 0.0608(6) 0.0547(6) 0.0758(7) 0.0165(4) -0.0011(4) 0.0066(4)
O1 0.0695(18) 0.0690(17) 0.093(2) 0.0285(14) 0.0023(15) 0.0136(14)
O2 0.0690(17) 0.0601(16) 0.0872(19) 0.0119(13) -0.0024(14) -0.0020(13)
N1 0.0591(18) 0.0635(19) 0.0692(19) 0.0144(14) -0.0032(14) 0.0074(14)
C1 0.058(2) 0.060(2) 0.073(2) 0.0185(16) -0.0008(17) 0.0152(17)
C2 0.061(2) 0.071(2) 0.065(2) 0.0205(17) -0.0021(17) 0.0108(17)
C3 0.072(2) 0.073(2) 0.065(2) 0.0210(19) -0.0043(18) 0.0072(18)
C4 0.075(2) 0.070(2) 0.071(2) 0.0278(19) 0.0071(19) 0.0153(18)
C5 0.062(2) 0.079(3) 0.079(3) 0.0260(19) 0.0022(19) 0.013(2)
C6 0.061(2) 0.067(2) 0.072(2) 0.0168(18) -0.0026(18) 0.0084(17)
C7 0.058(2) 0.062(2) 0.063(2) 0.0149(16) -0.0013(15) 0.0093(15)
C8 0.072(2) 0.065(2) 0.068(2) 0.0178(18) 0.0016(18) 0.0123(17)
C9 0.087(3) 0.067(2) 0.077(3) 0.006(2) 0.000(2) 0.0105(19)
C10 0.070(3) 0.086(3) 0.095(3) -0.005(2) -0.011(2) 0.025(2)
C11 0.061(2) 0.094(3) 0.109(4) 0.014(2) -0.005(2) 0.032(3)
C12 0.062(2) 0.080(3) 0.089(3) 0.023(2) 0.008(2) 0.022(2)
C13 0.062(3) 0.114(4) 0.075(3) 0.022(2) -0.008(2) -0.003(2)

loop_
_atom_type_symbol
_atom_type_description
_atom_type_scat_dispersion_real
_atom_type_scat_dispersion_imag
_atom_type_scat_source
C C 0.0181 0.0091 'International Tables Vol C Tables 4.2.6.8 and 6.1.1.4'
H H 0.0000 0.0000 'International Tables Vol C Tables 4.2.6.8 and 6.1.1.4'
Cl Cl 0.3639 0.7018 'International Tables Vol C Tables 4.2.6.8 and 6.1.1.4'
N N 0.0311 0.0180 'International Tables Vol C Tables 4.2.6.8 and 6.1.1.4'
O O 0.0492 0.0322 'International Tables Vol C Tables 4.2.6.8 and 6.1.1.4'
S S 0.3331 0.5567 'International Tables Vol C Tables 4.2.6.8 and 6.1.1.4'

loop_
_geom_angle_atom_site_label_1
_geom_angle_atom_site_label_2
_geom_angle_atom_site_label_3
_geom_angle_site_symmetry_1
_geom_angle_site_symmetry_3
_geom_angle
_geom_angle_publ_flag
O1 S1 O2 . . 120.08(19) ?
O1 S1 N1 . . 107.27(18) ?
O2 S1 N1 . . 104.75(18) ?
O1 S1 C1 . . 109.99(19) ?
O2 S1 C1 . . 106.96(19) ?
N1 S1 C1 . . 107.03(18) ?
C7 N1 S1 . . 120.4(3) ?
C7 N1 H1N . . 114(3) ?
S1 N1 H1N . . 113(3) ?
C6 C1 C2 . . 120.1(4) ?
C6 C1 S1 . . 116.1(3) ?
C2 C1 S1 . . 123.7(3) ?
C3 C2 C1 . . 117.4(4) ?
C3 C2 C13 . . 118.0(4) ?
C1 C2 C13 . . 124.6(4) ?
C4 C3 C2 . . 121.9(4) ?
C4 C3 H3 . . 119.0 ?
C2 C3 H3 . . 119.0 ?
C3 C4 C5 . . 120.6(4) ?
C3 C4 Cl1 . . 119.2(4) ?
C5 C4 Cl1 . . 120.3(4) ?
C6 C5 C4 . . 118.5(4) ?
C6 C5 H5 . . 120.8 ?
C4 C5 H5 . . 120.8 ?
C5 C6 C1 . . 121.6(4) ?
C5 C6 H6 . . 119.2 ?
C1 C6 H6 . . 119.2 ?
C8 C7 C12 . . 119.1(4) ?
C8 C7 N1 . . 122.1(4) ?
C12 C7 N1 . . 118.8(4) ?
C7 C8 C9 . . 120.6(4) ?
C7 C8 Cl2 . . 120.0(3) ?
C9 C8 Cl2 . . 119.4(4) ?
C10 C9 C8 . . 119.6(5) ?
C10 C9 H9 . . 120.2 ?
C8 C9 H9 . . 120.2 ?
C9 C10 C11 . . 120.6(4) ?
C9 C10 H10 . . 119.7 ?
C11 C10 H10 . . 119.7 ?
C10 C11 C12 . . 120.2(5) ?
C10 C11 H11 . . 119.9 ?
C12 C11 H11 . . 119.9 ?
C7 C12 C11 . . 119.8(5) ?
C7 C12 H12 . . 120.1 ?
C11 C12 H12 . . 120.1 ?
C2 C13 H13A . . 109.5 ?
C2 C13 H13B . . 109.5 ?
H13A C13 H13B . . 109.5 ?
C2 C13 H13C . . 109.5 ?
H13A C13 H13C . . 109.5 ?
H13B C13 H13C . . 109.5 ?

loop_
_geom_bond_atom_site_label_1
_geom_bond_atom_site_label_2
_geom_bond_site_symmetry_2
_geom_bond_distance
_geom_bond_publ_flag
Cl1 C4 . 1.719(5) ?
Cl2 C8 . 1.728(5) ?
S1 O1 . 1.423(3) ?
S1 O2 . 1.430(3) ?
S1 N1 . 1.643(4) ?
S1 C1 . 1.761(4) ?
N1 C7 . 1.424(5) ?
N1 H1N . 0.88(5) ?
C1 C6 . 1.390(5) ?
C1 C2 . 1.398(5) ?
C2 C3 . 1.387(7) ?
C2 C13 . 1.522(6) ?
C3 C4 . 1.366(6) ?
C3 H3 . 0.9300 ?
C4 C5 . 1.388(6) ?
C5 C6 . 1.364(7) ?
C5 H5 . 0.9300 ?
C6 H6 . 0.9300 ?
C7 C8 . 1.378(6) ?
C7 C12 . 1.381(6) ?
C8 C9 . 1.388(6) ?
C9 C10 . 1.360(8) ?
C9 H9 . 0.9300 ?
C10 C11 . 1.364(8) ?
C10 H10 . 0.9300 ?
C11 C12 . 1.389(6) ?
C11 H11 . 0.9300 ?
C12 H12 . 0.9300 ?
C13 H13A . 0.9600 ?
C13 H13B . 0.9600 ?
C13 H13C . 0.9600 ?

loop_
_geom_hbond_atom_site_label_D
_geom_hbond_atom_site_label_H
_geom_hbond_atom_site_label_A
_geom_hbond_site_symmetry_A
_geom_hbond_distance_DH
_geom_hbond_distance_HA
_geom_hbond_distance_DA
_geom_hbond_angle_DHA
_geom_hbond_publ_flag
N1 H1N O2 2_655 0.88(5) 2.17(5) 2.994(5) 157(4) y
N1 H1N Cl2 . 0.88(5) 2.67(5) 3.011(4) 104(4) y

loop_
_geom_torsion_atom_site_label_1
_geom_torsion_atom_site_label_2
_geom_torsion_atom_site_label_3
_geom_torsion_atom_site_label_4
_geom_torsion_site_symmetry_1
_geom_torsion_site_symmetry_2
_geom_torsion_site_symmetry_3
_geom_torsion_site_symmetry_4
_geom_torsion
_geom_torsion_publ_flag
O1 S1 N1 C7 . . . . -43.2(4) ?
O2 S1 N1 C7 . . . . -171.9(3) ?
C1 S1 N1 C7 . . . . 74.8(4) ?
O1 S1 C1 C6 . . . . -153.8(3) ?
O2 S1 C1 C6 . . . . -21.8(3) ?
N1 S1 C1 C6 . . . . 90.0(3) ?
O1 S1 C1 C2 . . . . 29.7(4) ?
O2 S1 C1 C2 . . . . 161.6(3) ?
N1 S1 C1 C2 . . . . -86.6(4) ?
C6 C1 C2 C3 . . . . 0.2(6) ?
S1 C1 C2 C3 . . . . 176.7(3) ?
C6 C1 C2 C13 . . . . 179.5(4) ?
S1 C1 C2 C13 . . . . -4.0(6) ?
C1 C2 C3 C4 . . . . 0.6(6) ?
C13 C2 C3 C4 . . . . -178.8(4) ?
C2 C3 C4 C5 . . . . -0.7(7) ?
C2 C3 C4 Cl1 . . . . 179.2(3) ?
C3 C4 C5 C6 . . . . 0.1(6) ?
Cl1 C4 C5 C6 . . . . -179.9(3) ?
C4 C5 C6 C1 . . . . 0.7(6) ?
C2 C1 C6 C5 . . . . -0.9(6) ?
S1 C1 C6 C5 . . . . -177.6(3) ?
S1 N1 C7 C8 . . . . -106.8(4) ?
S1 N1 C7 C12 . . . . 76.4(5) ?
C12 C7 C8 C9 . . . . -0.1(6) ?
N1 C7 C8 C9 . . . . -176.9(4) ?
C12 C7 C8 Cl2 . . . . 178.6(3) ?
N1 C7 C8 Cl2 . . . . 1.9(6) ?
C7 C8 C9 C10 . . . . -1.7(7) ?
Cl2 C8 C9 C10 . . . . 179.6(4) ?
C8 C9 C10 C11 . . . . 1.2(8) ?
C9 C10 C11 C12 . . . . 1.0(8) ?
C8 C7 C12 C11 . . . . 2.3(6) ?
N1 C7 C12 C11 . . . . 179.2(4) ?
C10 C11 C12 C7 . . . . -2.7(7) ?

loop_
_cod_related_entry_id
_cod_related_entry_database
_cod_related_entry_code
1 ChemSpider 24741892
